data_1543645
loop_
_publ_author_name
'Tofan, Daniel'
'Gabba\"i, Fran\,cois P.'

_publ_section_title
;
 Fluorinated antimony(v) derivatives: strong Lewis acidic properties and
 application to the complexation of formaldehyde in aqueous solutions
;
_journal_issue 11
_journal_name_full 'Chem. Sci.'
_journal_page_first 6768
_journal_paper_doi 10.1039/C6SC02558G
_journal_volume 7
_journal_year 2016
_chemical_formula_sum 'C30.25 H15.5 Cl4.5 F15 O3 P Sb'
_chemical_formula_weight 1024.17
_chemical_name_systematic
;
 ?
;
_space_group_crystal_system triclinic
_space_group_IT_number 2
_space_group_name_Hall '-P 1'
_space_group_name_H-M_alt 'P -1'
_symmetry_space_group_name_Hall '-P 1'
_symmetry_space_group_name_H-M 'P -1'
_atom_sites_solution_hydrogens geom
_audit_creation_method SHELXL-2013
_audit_update_record
;
2016-06-03 deposited with the CCDC.
2016-07-11 downloaded from the CCDC.
;
_cell_angle_alpha 69.649(2)
_cell_angle_beta 78.072(2)
_cell_angle_gamma 89.884(2)
_cell_formula_units_Z 4
_cell_length_a 10.0997(6)
_cell_length_b 17.0938(11)
_cell_length_c 22.0155(14)
_cell_measurement_reflns_used 9823
_cell_measurement_temperature 110(2)
_cell_measurement_theta_max 27.64
_cell_measurement_theta_min 2.39
_cell_volume 3476.5(4)
_computing_structure_refinement 'SHELXL-2013 (Sheldrick, 2013)'
_diffrn_ambient_temperature 110(2)
_diffrn_measured_fraction_theta_full 0.998
_diffrn_measured_fraction_theta_max 0.997
_diffrn_measurement_device_type 'Bruker SMART APEX II'
_diffrn_radiation_type MoK\a
_diffrn_radiation_wavelength 0.71073
_diffrn_reflns_av_R_equivalents 0.0483
_diffrn_reflns_av_unetI/netI 0.0369
_diffrn_reflns_Laue_measured_fraction_full 0.998
_diffrn_reflns_Laue_measured_fraction_max 0.997
_diffrn_reflns_limit_h_max 13
_diffrn_reflns_limit_h_min -13
_diffrn_reflns_limit_k_max 22
_diffrn_reflns_limit_k_min -22
_diffrn_reflns_limit_l_max 29
_diffrn_reflns_limit_l_min -29
_diffrn_reflns_number 90665
_diffrn_reflns_point_group_measured_fraction_full 0.998
_diffrn_reflns_point_group_measured_fraction_max 0.997
_diffrn_reflns_theta_full 25.242
_diffrn_reflns_theta_max 28.282
_diffrn_reflns_theta_min 1.274
_exptl_absorpt_coefficient_mu 1.301
_exptl_absorpt_correction_T_max 0.7457
_exptl_absorpt_correction_T_min 0.6479
_exptl_absorpt_correction_type multi-scan
_exptl_crystal_colour colourless
_exptl_crystal_density_diffrn 1.957
_exptl_crystal_description block
_exptl_crystal_F_000 1994
_exptl_crystal_size_max 0.300
_exptl_crystal_size_mid 0.300
_exptl_crystal_size_min 0.200
_refine_diff_density_max 1.735
_refine_diff_density_min -1.028
_refine_diff_density_rms 0.116
_refine_ls_extinction_method none
_refine_ls_goodness_of_fit_ref 1.092
_refine_ls_hydrogen_treatment constr
_refine_ls_matrix_type full
_refine_ls_number_parameters 1057
_refine_ls_number_reflns 17229
_refine_ls_number_restraints 141
_refine_ls_restrained_S_all 1.089
_refine_ls_R_factor_all 0.0500
_refine_ls_R_factor_gt 0.0409
_refine_ls_shift/su_max 0.002
_refine_ls_shift/su_mean 0.000
_refine_ls_structure_factor_coef Fsqd
_refine_ls_weighting_details 'w=1/[\s^2^(Fo^2^)+(0.0421P)^2^+8.0097P] where P=(Fo^2^+2Fc^2^)/3'
_refine_ls_weighting_scheme calc
_refine_ls_wR_factor_gt 0.0992
_refine_ls_wR_factor_ref 0.1047
_reflns_Friedel_coverage 0.000
_reflns_number_gt 14697
_reflns_number_total 17229
_reflns_threshold_expression 'I > 2\s(I)'
_cod_data_source_file c6sc02558g2.cif
_cod_data_source_block dt3_114_SbPf3QOPEt3
_cod_depositor_comments 'Adding full bibliography for 1543644--1543652.cif.'
_cod_original_formula_sum 'C30.25 H15.50 Cl4.50 F15 O3 P Sb'
_cod_database_code 1543645
_shelx_space_group_comment
;
The symmetry employed for this shelxl refinement is uniquely defined
by the following loop, which should always be used as a source of
symmetry information in preference to the above space-group names.
They are only intended as comments.
;
_shelx_estimated_absorpt_t_min 0.696
_shelx_estimated_absorpt_t_max 0.781
_shelxl_version_number 2013-3

loop_
_space_group_symop_operation_xyz
'x, y, z'
'-x, -y, -z'

loop_
_atom_site_label
_atom_site_type_symbol
_atom_site_fract_x
_atom_site_fract_y
_atom_site_fract_z
_atom_site_U_iso_or_equiv
_atom_site_adp_type
_atom_site_occupancy
_atom_site_site_symmetry_order
_atom_site_calc_flag
_atom_site_refinement_flags_posn
_atom_site_refinement_flags_adp
_atom_site_refinement_flags_occupancy
_atom_site_disorder_assembly
_atom_site_disorder_group
Sb1 Sb 0.64034(2) 0.20815(2) 0.28107(2) 0.01455(5) Uani 1 1 d . . . . .
P1 P 0.42738(9) 0.15089(5) 0.19708(4) 0.02091(18) Uani 1 1 d . . . . .
O1 O 0.4742(2) 0.19171(15) 0.24129(12) 0.0203(5) Uani 1 1 d . . . . .
C11 C 0.8242(3) 0.2333(2) 0.31061(16) 0.0165(6) Uani 1 1 d . . . . .
F12 F 0.8510(2) 0.09032(12) 0.36708(11) 0.0268(5) Uani 1 1 d . . . . .
C12 C 0.8977(3) 0.1707(2) 0.34477(16) 0.0197(6) Uani 1 1 d . . . . .
F13 F 1.0888(2) 0.12334(14) 0.38957(12) 0.0354(5) Uani 1 1 d . . . . .
C13 C 1.0212(3) 0.1864(2) 0.35779(18) 0.0241(7) Uani 1 1 d . . . . .
F14 F 1.1955(2) 0.28534(14) 0.34660(12) 0.0320(5) Uani 1 1 d . . . . .
C14 C 1.0750(3) 0.2677(2) 0.33613(17) 0.0230(7) Uani 1 1 d . . . . .
F15 F 1.0591(2) 0.41073(13) 0.28143(11) 0.0295(5) Uani 1 1 d . . . . .
C15 C 1.0063(3) 0.3315(2) 0.30229(17) 0.0205(7) Uani 1 1 d . . . . .
F16 F 0.8198(2) 0.37999(12) 0.25882(11) 0.0265(4) Uani 1 1 d . . . . .
C16 C 0.8825(3) 0.3138(2) 0.29030(17) 0.0192(6) Uani 1 1 d . . . . .
C21 C 0.5357(3) 0.30702(19) 0.30409(16) 0.0171(6) Uani 1 1 d . . . . .
F22 F 0.5849(2) 0.25562(12) 0.41035(9) 0.0230(4) Uani 1 1 d . . . . .
C22 C 0.5319(3) 0.3140(2) 0.36530(17) 0.0200(6) Uani 1 1 d . . . . .
F23 F 0.4755(2) 0.38400(15) 0.44163(11) 0.0367(5) Uani 1 1 d . . . . .
C23 C 0.4755(4) 0.3792(2) 0.38236(18) 0.0247(7) Uani 1 1 d . . . . .
F24 F 0.3654(3) 0.50387(15) 0.35239(13) 0.0431(6) Uani 1 1 d . . . . .
C24 C 0.4192(4) 0.4399(2) 0.3374(2) 0.0284(8) Uani 1 1 d . . . . .
F25 F 0.3579(2) 0.49070(14) 0.23450(12) 0.0352(5) Uani 1 1 d . . . . .
C25 C 0.4184(3) 0.4337(2) 0.27690(18) 0.0247(7) Uani 1 1 d . . . . .
F26 F 0.4716(2) 0.36781(13) 0.20061(10) 0.0265(4) Uani 1 1 d . . . . .
C26 C 0.4759(3) 0.3686(2) 0.26063(17) 0.0203(7) Uani 1 1 d . . . . .
C31 C 0.5461(3) 0.0936(2) 0.36149(15) 0.0168(6) Uani 1 1 d . . . . .
F32 F 0.7043(2) -0.00154(12) 0.33639(10) 0.0238(4) Uani 1 1 d . . . . .
C32 C 0.5915(3) 0.0139(2) 0.37301(16) 0.0189(6) Uani 1 1 d . . . . .
F33 F 0.5712(2) -0.13142(12) 0.43363(11) 0.0285(5) Uani 1 1 d . . . . .
C33 C 0.5207(4) -0.0564(2) 0.42307(17) 0.0208(7) Uani 1 1 d . . . . .
F34 F 0.3294(2) -0.11755(13) 0.50882(10) 0.0306(5) Uani 1 1 d . . . . .
C34 C 0.3990(3) -0.0499(2) 0.46219(16) 0.0219(7) Uani 1 1 d . . . . .
F35 F 0.2332(2) 0.03538(13) 0.48992(11) 0.0292(5) Uani 1 1 d . . . . .
C35 C 0.3499(3) 0.0279(2) 0.45187(16) 0.0207(7) Uani 1 1 d . . . . .
F36 F 0.36714(19) 0.16982(12) 0.39464(10) 0.0252(4) Uani 1 1 d . . . . .
C36 C 0.4226(3) 0.0969(2) 0.40231(16) 0.0182(6) Uani 1 1 d . . . . .
O41 O 0.7407(2) 0.13623(14) 0.23278(11) 0.0193(5) Uani 1 1 d . . . . .
C41 C 0.8301(3) 0.1832(2) 0.17760(15) 0.0175(6) Uani 1 1 d . . . . .
O42 O 0.7157(2) 0.29729(14) 0.19007(11) 0.0197(5) Uani 1 1 d . . . . .
C42 C 0.8162(3) 0.2699(2) 0.15449(16) 0.0195(6) Uani 1 1 d . . . . .
Cl43 Cl 0.88398(13) 0.42718(6) 0.07087(6) 0.0487(3) Uani 1 1 d . . . . .
C43 C 0.9030(4) 0.3218(2) 0.09733(18) 0.0270(8) Uani 1 1 d . . . . .
Cl44 Cl 1.10989(13) 0.35145(7) -0.00992(5) 0.0495(3) Uani 1 1 d . . . . .
C44 C 1.0028(4) 0.2871(2) 0.06202(17) 0.0287(8) Uani 1 1 d . . . . .
Cl45 Cl 1.14138(10) 0.15921(6) 0.04255(5) 0.0357(2) Uani 1 1 d . . . . .
C45 C 1.0169(4) 0.2018(2) 0.08517(17) 0.0240(7) Uani 1 1 d . . . . .
Cl46 Cl 0.95200(9) 0.04482(5) 0.17654(5) 0.02810(18) Uani 1 1 d . . . . .
C46 C 0.9318(3) 0.1498(2) 0.14390(16) 0.0204(7) Uani 1 1 d . . . . .
C51 C 0.4416(4) 0.0404(2) 0.22635(19) 0.0265(7) Uani 1 1 d . . . . .
H51A H 0.5388 0.0301 0.2234 0.032 Uiso 1 1 calc R U . . .
H51B H 0.3951 0.0168 0.2738 0.032 Uiso 1 1 calc R U . . .
C52 C 0.3828(4) -0.0068(2) 0.1890(2) 0.0320(8) Uani 1 1 d . . . . .
H52A H 0.2845 -0.0021 0.1954 0.048 Uiso 1 1 calc R U . . .
H52B H 0.4011 -0.0659 0.2061 0.048 Uiso 1 1 calc R U . . .
H52C H 0.4250 0.0175 0.1415 0.048 Uiso 1 1 calc R U . . .
C53 C 0.2495(4) 0.1672(3) 0.2012(2) 0.0369(10) Uani 1 1 d . . . . .
H53A H 0.2172 0.1410 0.1727 0.044 Uiso 1 1 calc R U . . .
H53B H 0.1992 0.1374 0.2474 0.044 Uiso 1 1 calc R U . . .
C54 C 0.2133(4) 0.2571(3) 0.1804(2) 0.0388(10) Uani 1 1 d . . . . .
H54A H 0.2505 0.2854 0.2057 0.058 Uiso 1 1 calc R U . . .
H54B H 0.1143 0.2587 0.1891 0.058 Uiso 1 1 calc R U . . .
H54C H 0.2515 0.2857 0.1329 0.058 Uiso 1 1 calc R U . . .
C55 C 0.5278(6) 0.1918(3) 0.1139(2) 0.0464(12) Uani 1 1 d . . . . .
H55A H 0.6175 0.1683 0.1138 0.056 Uiso 1 1 calc R U . . .
H55B H 0.4836 0.1713 0.0855 0.056 Uiso 1 1 calc R U . . .
C56 C 0.5503(6) 0.2863(3) 0.0826(2) 0.0504(12) Uani 1 1 d . . . . .
H56A H 0.4672 0.3096 0.0699 0.076 Uiso 1 1 calc R U . . .
H56B H 0.6245 0.3016 0.0431 0.076 Uiso 1 1 calc R U . . .
H56C H 0.5739 0.3089 0.1146 0.076 Uiso 1 1 calc R U . . .
Sb2 Sb 0.82065(2) 0.71678(2) 0.30027(2) 0.01654(6) Uani 1 1 d . . . . .
P2 P 1.11611(10) 0.72192(6) 0.18362(5) 0.0267(2) Uani 1 1 d . . . . .
O2 O 1.0214(2) 0.72720(16) 0.24463(11) 0.0230(5) Uani 1 1 d . . . . .
C211 C 0.6082(3) 0.7173(2) 0.35056(16) 0.0177(6) Uani 1 1 d . . . . .
F212 F 0.5919(2) 0.86145(13) 0.28875(11) 0.0334(5) Uani 1 1 d . . . . .
C212 C 0.5366(3) 0.7881(2) 0.33513(17) 0.0215(7) Uani 1 1 d . . . . .
F213 F 0.3400(2) 0.86057(14) 0.35123(12) 0.0355(5) Uani 1 1 d . . . . .
C213 C 0.4043(3) 0.7898(2) 0.36767(18) 0.0229(7) Uani 1 1 d . . . . .
F214 F 0.2123(2) 0.72176(15) 0.45053(11) 0.0311(5) Uani 1 1 d . . . . .
C214 C 0.3391(3) 0.7195(2) 0.41841(17) 0.0228(7) Uani 1 1 d . . . . .
F215 F 0.3456(2) 0.57951(13) 0.48518(11) 0.0304(5) Uani 1 1 d . . . . .
C215 C 0.4061(3) 0.6481(2) 0.43571(17) 0.0226(7) Uani 1 1 d . . . . .
F216 F 0.5992(2) 0.57814(13) 0.42550(11) 0.0297(5) Uani 1 1 d . . . . .
C216 C 0.5384(3) 0.6484(2) 0.40262(17) 0.0203(7) Uani 1 1 d . . . . .
C221 C 0.8968(3) 0.7942(2) 0.34575(16) 0.0179(6) Uani 1 1 d . . . . .
F222 F 0.7721(2) 0.70352(12) 0.44961(9) 0.0240(4) Uani 1 1 d . . . . .
C222 C 0.8558(3) 0.7728(2) 0.41396(16) 0.0190(6) Uani 1 1 d . . . . .
F223 F 0.8598(2) 0.79256(14) 0.51422(10) 0.0291(5) Uani 1 1 d . . . . .
C223 C 0.9003(3) 0.8168(2) 0.44846(16) 0.0211(7) Uani 1 1 d . . . . .
F224 F 1.0377(2) 0.92922(14) 0.44631(12) 0.0336(5) Uani 1 1 d . . . . .
C224 C 0.9911(4) 0.8861(2) 0.41425(18) 0.0232(7) Uani 1 1 d . . . . .
F225 F 1.1223(2) 0.97685(13) 0.31318(11) 0.0320(5) Uani 1 1 d . . . . .
C225 C 1.0338(3) 0.9095(2) 0.34633(18) 0.0234(7) Uani 1 1 d . . . . .
F226 F 1.0388(2) 0.88828(12) 0.24735(10) 0.0248(4) Uani 1 1 d . . . . .
C226 C 0.9879(3) 0.8636(2) 0.31323(16) 0.0192(6) Uani 1 1 d . . . . .
C231 C 0.8786(3) 0.5955(2) 0.35625(16) 0.0191(6) Uani 1 1 d . . . . .
F232 F 1.0593(2) 0.65922(13) 0.38106(10) 0.0252(4) Uani 1 1 d . . . . .
C232 C 0.9905(3) 0.5896(2) 0.38448(16) 0.0209(7) Uani 1 1 d . . . . .
F233 F 1.1451(2) 0.51319(15) 0.44477(11) 0.0316(5) Uani 1 1 d . . . . .
C233 C 1.0379(3) 0.5146(2) 0.41722(16) 0.0234(7) Uani 1 1 d . . . . .
F234 F 1.0197(2) 0.36787(14) 0.45364(12) 0.0378(6) Uani 1 1 d . . . . .
C234 C 0.9739(4) 0.4411(2) 0.42244(18) 0.0260(7) Uani 1 1 d . . . . .
F235 F 0.7964(2) 0.37237(13) 0.40218(11) 0.0315(5) Uani 1 1 d . . . . .
C235 C 0.8620(4) 0.4438(2) 0.39578(17) 0.0239(7) Uani 1 1 d . . . . .
F236 F 0.7082(2) 0.51593(13) 0.33751(10) 0.0273(5) Uani 1 1 d . . . . .
C236 C 0.8168(3) 0.5195(2) 0.36297(16) 0.0213(7) Uani 1 1 d . . . . .
O241 O 0.7703(2) 0.66041(15) 0.24015(11) 0.0230(5) Uani 1 1 d . . . . .
C241 C 0.7209(3) 0.7138(2) 0.19095(16) 0.0215(7) Uani 1 1 d . . . . .
O242 O 0.8035(2) 0.81927(15) 0.22104(11) 0.0210(5) Uani 1 1 d . . . . .
C242 C 0.7384(3) 0.7992(2) 0.18115(16) 0.0217(7) Uani 1 1 d . . . . .
C243 C 0.6895(3) 0.8573(2) 0.13067(17) 0.0249(7) Uani 1 1 d . . . . .
C244 C 0.6237(4) 0.8308(3) 0.09070(17) 0.0283(8) Uani 1 1 d . . . . .
C245 C 0.6090(4) 0.7467(3) 0.09985(17) 0.0308(9) Uani 1 1 d . . . . .
C246 C 0.6606(4) 0.6877(2) 0.14961(17) 0.0271(8) Uani 1 1 d . . . . .
Cl23 Cl 0.71907(10) 0.96242(6) 0.11669(5) 0.0327(2) Uani 1 1 d . . . . .
Cl24 Cl 0.55946(10) 0.90456(8) 0.02930(5) 0.0405(3) Uani 1 1 d . . . . .
Cl25 Cl 0.52919(11) 0.71417(8) 0.05019(5) 0.0439(3) Uani 1 1 d . . . . .
Cl26 Cl 0.65135(11) 0.58309(7) 0.16099(5) 0.0376(2) Uani 1 1 d . . . . .
C251 C 1.2762(7) 0.7551(6) 0.1790(4) 0.045(2) Uani 0.567(6) 1 d . U P A 1
H25A H 1.3371 0.7472 0.1404 0.054 Uiso 0.567(6) 1 calc R U P A 1
H25B H 1.2800 0.8157 0.1715 0.054 Uiso 0.567(6) 1 calc R U P A 1
C253 C 1.0614(7) 0.7838(5) 0.1071(3) 0.0333(17) Uani 0.567(6) 1 d . U P A 1
H25C H 1.1156 0.7711 0.0692 0.040 Uiso 0.567(6) 1 calc R U P A 1
H25D H 0.9650 0.7673 0.1117 0.040 Uiso 0.567(6) 1 calc R U P A 1
C255 C 1.0989(13) 0.6128(6) 0.1887(5) 0.065(3) Uani 0.567(6) 1 d . U P A 1
H25E H 1.1286 0.5779 0.2292 0.078 Uiso 0.567(6) 1 calc R U P A 1
H25F H 1.0008 0.5977 0.1962 0.078 Uiso 0.567(6) 1 calc R U P A 1
C252 C 1.331(2) 0.7056(15) 0.2459(11) 0.046(5) Uani 0.567(6) 1 d . U P A 1
H25G H 1.2688 0.7111 0.2845 0.069 Uiso 0.567(6) 1 calc R U P A 1
H25H H 1.4216 0.7297 0.2419 0.069 Uiso 0.567(6) 1 calc R U P A 1
H25I H 1.3351 0.6463 0.2515 0.069 Uiso 0.567(6) 1 calc R U P A 1
C254 C 1.079(4) 0.8815(16) 0.092(2) 0.060(4) Uani 0.567(6) 1 d . U P A 1
H25J H 1.0175 0.8953 0.1271 0.090 Uiso 0.567(6) 1 calc R U P A 1
H25K H 1.0563 0.9120 0.0491 0.090 Uiso 0.567(6) 1 calc R U P A 1
H25L H 1.1727 0.8975 0.0906 0.090 Uiso 0.567(6) 1 calc R U P A 1
C256 C 1.1666(12) 0.5872(7) 0.1358(6) 0.068(3) Uani 0.567(6) 1 d . U P A 1
H25M H 1.1404 0.6208 0.0946 0.102 Uiso 0.567(6) 1 calc R U P A 1
H25N H 1.1409 0.5279 0.1463 0.102 Uiso 0.567(6) 1 calc R U P A 1
H25O H 1.2650 0.5952 0.1303 0.102 Uiso 0.567(6) 1 calc R U P A 1
C261 C 1.2648(9) 0.6676(6) 0.2163(5) 0.034(2) Uani 0.433(6) 1 d . U P A 2
H26A H 1.2307 0.6134 0.2522 0.041 Uiso 0.433(6) 1 calc R U P A 2
H26B H 1.3276 0.6559 0.1801 0.041 Uiso 0.433(6) 1 calc R U P A 2
C263 C 1.1960(10) 0.8260(7) 0.1297(5) 0.044(3) Uani 0.433(6) 1 d . U P A 2
H26C H 1.2175 0.8584 0.1565 0.052 Uiso 0.433(6) 1 calc R U P A 2
H26D H 1.2807 0.8215 0.0995 0.052 Uiso 0.433(6) 1 calc R U P A 2
C265 C 1.0631(11) 0.6721(7) 0.1381(5) 0.040(2) Uani 0.433(6) 1 d . U P A 2
H26E H 0.9815 0.6984 0.1243 0.048 Uiso 0.433(6) 1 calc R U P A 2
H26F H 1.1345 0.6834 0.0972 0.048 Uiso 0.433(6) 1 calc R U P A 2
C262 C 1.339(3) 0.718(2) 0.2422(14) 0.050(7) Uani 0.433(6) 1 d . U P A 2
H26G H 1.3801 0.7697 0.2059 0.075 Uiso 0.433(6) 1 calc R U P A 2
H26H H 1.4108 0.6863 0.2612 0.075 Uiso 0.433(6) 1 calc R U P A 2
H26I H 1.2765 0.7323 0.2765 0.075 Uiso 0.433(6) 1 calc R U P A 2
C264 C 1.093(5) 0.867(2) 0.091(3) 0.060(4) Uani 0.433(6) 1 d . U P A 2
H26J H 1.1093 0.8568 0.0492 0.090 Uiso 0.433(6) 1 calc R U P A 2
H26K H 1.1000 0.9272 0.0822 0.090 Uiso 0.433(6) 1 calc R U P A 2
H26L H 1.0017 0.8432 0.1172 0.090 Uiso 0.433(6) 1 calc R U P A 2
C266 C 1.0301(10) 0.5825(6) 0.1671(6) 0.039(2) Uani 0.433(6) 1 d . U P A 2
H26M H 1.1033 0.5554 0.1878 0.059 Uiso 0.433(6) 1 calc R U P A 2
H26N H 1.0196 0.5611 0.1322 0.059 Uiso 0.433(6) 1 calc R U P A 2
H26O H 0.9451 0.5704 0.2007 0.059 Uiso 0.433(6) 1 calc R U P A 2
C1S C 0.549(3) 0.5012(11) 0.0325(10) 0.133(5) Uani 0.5 1 d . U P B -1
H1S1 H 0.5775 0.5543 0.0364 0.160 Uiso 0.5 1 calc R U P B -1
H1S2 H 0.5848 0.4548 0.0647 0.160 Uiso 0.5 1 calc R U P B -1
Cl1S Cl 0.6140(13) 0.5033(3) -0.0455(4) 0.149(3) Uani 0.5 1 d . U P B -1
Cl2S Cl 0.361(2) 0.4872(12) 0.0534(9) 0.324(9) Uani 0.5 1 d . U P B -1

loop_
_atom_site_aniso_label
_atom_site_aniso_U_11
_atom_site_aniso_U_22
_atom_site_aniso_U_33
_atom_site_aniso_U_23
_atom_site_aniso_U_13
_atom_site_aniso_U_12
Sb1 0.01296(10) 0.01461(10) 0.01454(10) -0.00285(8) -0.00379(8) 0.00026(7)
P1 0.0243(4) 0.0203(4) 0.0194(4) -0.0058(3) -0.0098(3) 0.0010(3)
O1 0.0183(11) 0.0220(12) 0.0215(12) -0.0056(9) -0.0097(9) 0.0011(9)
C11 0.0114(14) 0.0206(15) 0.0169(15) -0.0059(12) -0.0033(12) 0.0009(11)
F12 0.0244(10) 0.0180(10) 0.0328(11) 0.0006(8) -0.0121(9) -0.0029(8)
C12 0.0158(15) 0.0209(16) 0.0199(16) -0.0044(13) -0.0035(12) -0.0016(12)
F13 0.0252(11) 0.0315(12) 0.0461(14) -0.0009(10) -0.0229(10) 0.0024(9)
C13 0.0175(16) 0.0279(18) 0.0245(17) -0.0049(14) -0.0071(14) 0.0021(13)
F14 0.0170(10) 0.0366(12) 0.0398(13) -0.0068(10) -0.0126(9) -0.0044(9)
C14 0.0142(15) 0.0310(18) 0.0231(17) -0.0079(14) -0.0058(13) -0.0018(13)
F15 0.0214(10) 0.0235(10) 0.0425(13) -0.0111(9) -0.0060(9) -0.0052(8)
C15 0.0170(15) 0.0206(16) 0.0226(16) -0.0081(13) -0.0006(13) -0.0042(12)
F16 0.0210(10) 0.0178(10) 0.0403(12) -0.0073(9) -0.0113(9) 0.0032(8)
C16 0.0145(15) 0.0198(16) 0.0221(16) -0.0063(13) -0.0033(12) 0.0021(12)
C21 0.0116(14) 0.0155(14) 0.0212(15) -0.0026(12) -0.0041(12) -0.0012(11)
F22 0.0229(10) 0.0263(10) 0.0189(9) -0.0049(8) -0.0081(8) 0.0039(8)
C22 0.0145(15) 0.0206(16) 0.0218(16) -0.0048(13) -0.0024(12) -0.0021(12)
F23 0.0410(14) 0.0436(14) 0.0311(12) -0.0230(11) -0.0029(10) 0.0057(11)
C23 0.0196(16) 0.0294(18) 0.0249(17) -0.0129(15) 0.0011(14) -0.0008(14)
F24 0.0428(14) 0.0342(13) 0.0512(15) -0.0202(12) 0.0006(12) 0.0168(11)
C24 0.0207(17) 0.0245(18) 0.039(2) -0.0156(16) 0.0040(15) 0.0029(14)
F25 0.0252(11) 0.0276(11) 0.0428(13) -0.0002(10) -0.0074(10) 0.0130(9)
C25 0.0136(15) 0.0204(16) 0.0312(19) 0.0003(14) -0.0026(14) 0.0030(12)
F26 0.0268(11) 0.0290(11) 0.0219(10) -0.0038(8) -0.0106(9) 0.0063(9)
C26 0.0139(15) 0.0202(16) 0.0214(16) -0.0020(13) -0.0017(12) -0.0019(12)
C31 0.0162(15) 0.0175(15) 0.0155(14) -0.0023(12) -0.0067(12) -0.0014(12)
F32 0.0233(10) 0.0195(10) 0.0260(10) -0.0069(8) -0.0019(8) 0.0038(8)
C32 0.0185(15) 0.0191(15) 0.0193(15) -0.0057(13) -0.0067(13) 0.0003(12)
F33 0.0359(12) 0.0167(10) 0.0286(11) -0.0029(8) -0.0065(9) 0.0027(8)
C33 0.0260(17) 0.0161(15) 0.0201(16) -0.0029(13) -0.0110(14) 0.0016(13)
F34 0.0306(12) 0.0225(10) 0.0252(11) 0.0055(8) -0.0011(9) -0.0070(9)
C34 0.0226(17) 0.0202(16) 0.0181(16) 0.0009(13) -0.0073(13) -0.0047(13)
F35 0.0172(10) 0.0305(11) 0.0287(11) -0.0014(9) 0.0032(8) -0.0024(8)
C35 0.0139(15) 0.0268(17) 0.0189(16) -0.0045(13) -0.0045(12) 0.0004(13)
F36 0.0153(9) 0.0192(10) 0.0326(11) -0.0011(8) -0.0008(8) 0.0022(7)
C36 0.0166(15) 0.0170(15) 0.0192(15) -0.0021(12) -0.0075(12) 0.0023(12)
O41 0.0206(11) 0.0159(11) 0.0192(11) -0.0050(9) -0.0018(9) -0.0003(9)
C41 0.0191(15) 0.0181(15) 0.0149(14) -0.0051(12) -0.0043(12) -0.0007(12)
O42 0.0215(12) 0.0160(11) 0.0181(11) -0.0029(9) -0.0026(9) 0.0034(9)
C42 0.0210(16) 0.0204(16) 0.0153(15) -0.0047(12) -0.0034(13) 0.0015(12)
Cl43 0.0552(7) 0.0206(4) 0.0417(6) 0.0071(4) 0.0195(5) 0.0071(4)
C43 0.032(2) 0.0199(17) 0.0211(17) 0.0003(14) -0.0017(15) 0.0033(14)
Cl44 0.0515(7) 0.0356(5) 0.0334(5) 0.0037(4) 0.0227(5) 0.0047(5)
C44 0.0280(19) 0.0301(19) 0.0176(16) -0.0008(14) 0.0041(14) 0.0013(15)
Cl45 0.0337(5) 0.0357(5) 0.0315(5) -0.0133(4) 0.0089(4) 0.0042(4)
C45 0.0228(17) 0.0298(18) 0.0178(16) -0.0090(14) -0.0001(13) 0.0041(14)
Cl46 0.0295(4) 0.0196(4) 0.0321(5) -0.0087(3) -0.0008(4) 0.0039(3)
C46 0.0225(16) 0.0201(16) 0.0194(16) -0.0075(13) -0.0051(13) 0.0005(13)
C51 0.0252(18) 0.0221(17) 0.0315(19) -0.0086(15) -0.0067(15) -0.0001(14)
C52 0.032(2) 0.0280(19) 0.040(2) -0.0184(17) -0.0058(17) -0.0001(16)
C53 0.029(2) 0.039(2) 0.052(3) -0.019(2) -0.0251(19) 0.0050(17)
C54 0.030(2) 0.045(2) 0.046(3) -0.018(2) -0.0162(19) 0.0112(18)
C55 0.079(4) 0.033(2) 0.0216(19) -0.0063(17) -0.006(2) -0.013(2)
C56 0.064(3) 0.052(3) 0.036(2) -0.012(2) -0.019(2) -0.006(2)
Sb2 0.01353(10) 0.02023(11) 0.01394(10) -0.00383(8) -0.00278(8) -0.00093(8)
P2 0.0272(5) 0.0304(5) 0.0216(4) -0.0110(4) -0.0003(4) 0.0072(4)
O2 0.0156(11) 0.0314(13) 0.0180(11) -0.0057(10) -0.0002(9) 0.0000(10)
C211 0.0147(14) 0.0209(16) 0.0165(15) -0.0053(12) -0.0040(12) -0.0002(12)
F212 0.0283(11) 0.0223(11) 0.0341(12) 0.0018(9) 0.0054(9) 0.0028(9)
C212 0.0176(16) 0.0238(17) 0.0203(16) -0.0053(13) -0.0026(13) -0.0012(13)
F213 0.0268(12) 0.0329(12) 0.0381(13) -0.0052(10) -0.0016(10) 0.0115(9)
C213 0.0175(16) 0.0279(18) 0.0253(17) -0.0099(14) -0.0080(14) 0.0067(13)
F214 0.0137(10) 0.0422(13) 0.0341(12) -0.0133(10) 0.0017(9) 0.0002(9)
C214 0.0117(14) 0.0338(19) 0.0229(17) -0.0110(15) -0.0025(13) -0.0013(13)
F215 0.0222(11) 0.0280(11) 0.0291(11) -0.0029(9) 0.0072(9) -0.0064(8)
C215 0.0170(16) 0.0256(17) 0.0212(16) -0.0059(14) 0.0003(13) -0.0055(13)
F216 0.0228(10) 0.0244(11) 0.0300(11) 0.0007(9) 0.0016(9) 0.0034(8)
C216 0.0183(16) 0.0218(16) 0.0206(16) -0.0072(13) -0.0040(13) 0.0008(12)
C221 0.0160(15) 0.0202(15) 0.0174(15) -0.0059(12) -0.0051(12) 0.0012(12)
F222 0.0245(10) 0.0248(10) 0.0177(9) -0.0037(8) -0.0007(8) -0.0091(8)
C222 0.0120(14) 0.0201(15) 0.0202(16) -0.0030(13) -0.0002(12) -0.0017(12)
F223 0.0364(12) 0.0322(12) 0.0198(10) -0.0116(9) -0.0043(9) -0.0002(9)
C223 0.0212(16) 0.0238(17) 0.0171(15) -0.0068(13) -0.0026(13) 0.0030(13)
F224 0.0355(12) 0.0338(12) 0.0384(13) -0.0211(10) -0.0079(10) -0.0061(10)
C224 0.0215(16) 0.0228(17) 0.0315(19) -0.0156(15) -0.0087(14) 0.0028(13)
F225 0.0277(11) 0.0248(11) 0.0386(13) -0.0101(10) 0.0010(10) -0.0099(9)
C225 0.0178(16) 0.0186(16) 0.0305(18) -0.0070(14) -0.0015(14) -0.0009(12)
F226 0.0248(10) 0.0231(10) 0.0195(10) -0.0029(8) 0.0020(8) -0.0041(8)
C226 0.0150(15) 0.0198(15) 0.0198(16) -0.0047(13) -0.0017(12) 0.0037(12)
C231 0.0185(15) 0.0229(16) 0.0144(14) -0.0053(12) -0.0025(12) 0.0024(12)
F232 0.0203(10) 0.0268(11) 0.0276(11) -0.0061(9) -0.0094(8) -0.0024(8)
C232 0.0162(15) 0.0270(17) 0.0154(15) -0.0057(13) 0.0024(12) -0.0022(13)
F233 0.0201(10) 0.0439(13) 0.0264(11) -0.0056(10) -0.0079(9) 0.0087(9)
C233 0.0178(16) 0.0346(19) 0.0144(15) -0.0059(14) -0.0012(13) 0.0050(14)
F234 0.0349(13) 0.0267(12) 0.0417(14) -0.0028(10) -0.0032(11) 0.0128(10)
C234 0.0267(18) 0.0237(17) 0.0218(17) -0.0053(14) 0.0025(14) 0.0067(14)
F235 0.0383(13) 0.0215(10) 0.0343(12) -0.0127(9) -0.0024(10) 0.0004(9)
C235 0.0267(18) 0.0214(17) 0.0227(17) -0.0111(14) 0.0025(14) -0.0004(14)
F236 0.0306(11) 0.0275(11) 0.0241(10) -0.0079(9) -0.0085(9) -0.0075(9)
C236 0.0201(16) 0.0255(17) 0.0159(15) -0.0069(13) 0.0003(13) -0.0014(13)
O241 0.0256(13) 0.0271(13) 0.0162(11) -0.0066(10) -0.0063(10) 0.0006(10)
C241 0.0142(15) 0.0322(18) 0.0149(15) -0.0053(13) -0.0016(12) -0.0019(13)
O242 0.0201(12) 0.0235(12) 0.0169(11) -0.0028(9) -0.0061(9) -0.0005(9)
C242 0.0156(15) 0.0329(18) 0.0131(14) -0.0045(13) -0.0020(12) 0.0027(13)
C243 0.0163(16) 0.035(2) 0.0184(16) -0.0046(14) -0.0025(13) 0.0056(14)
C244 0.0168(16) 0.048(2) 0.0130(15) -0.0023(15) -0.0020(13) 0.0038(15)
C245 0.0189(17) 0.056(3) 0.0155(16) -0.0100(16) -0.0033(14) -0.0048(16)
C246 0.0227(17) 0.039(2) 0.0158(16) -0.0074(15) 0.0004(13) -0.0073(15)
Cl23 0.0326(5) 0.0334(5) 0.0254(4) -0.0019(4) -0.0068(4) 0.0086(4)
Cl24 0.0315(5) 0.0667(7) 0.0205(4) -0.0082(4) -0.0124(4) 0.0181(5)
Cl25 0.0349(5) 0.0762(8) 0.0208(4) -0.0149(5) -0.0109(4) -0.0109(5)
Cl26 0.0477(6) 0.0410(5) 0.0206(4) -0.0081(4) -0.0045(4) -0.0202(5)
C251 0.018(3) 0.082(6) 0.027(4) -0.012(4) -0.002(3) 0.000(4)
C253 0.021(3) 0.049(4) 0.024(3) -0.006(3) -0.004(3) 0.004(3)
C255 0.105(8) 0.050(5) 0.079(7) -0.046(5) -0.064(6) 0.043(5)
C252 0.021(7) 0.053(7) 0.055(8) 0.000(6) -0.024(6) 0.010(5)
C254 0.065(8) 0.046(9) 0.049(3) 0.001(6) -0.003(4) 0.030(6)
C256 0.073(7) 0.070(7) 0.077(7) -0.045(6) -0.016(6) 0.015(6)
C261 0.027(5) 0.044(5) 0.029(5) -0.009(4) -0.009(4) 0.017(4)
C263 0.037(5) 0.042(6) 0.026(5) 0.010(4) 0.013(4) 0.006(4)
C265 0.034(5) 0.059(6) 0.033(5) -0.026(5) -0.005(4) 0.003(4)
C262 0.024(9) 0.083(15) 0.046(10) -0.037(10) 0.014(7) -0.004(8)
C264 0.065(8) 0.046(9) 0.049(3) 0.001(6) -0.003(4) 0.030(6)
C266 0.034(5) 0.038(5) 0.053(6) -0.026(5) -0.011(5) 0.008(4)
C1S 0.212(13) 0.073(10) 0.127(9) -0.006(10) -0.118(10) -0.028(12)
Cl1S 0.274(10) 0.051(2) 0.136(4) -0.002(3) -0.132(5) 0.012(4)
Cl2S 0.225(10) 0.41(2) 0.257(15) -0.003(14) -0.080(9) -0.117(13)

loop_
_atom_type_symbol
_atom_type_description
_atom_type_scat_dispersion_real
_atom_type_scat_dispersion_imag
_atom_type_scat_source
C C 0.0033 0.0016 'International Tables Vol C Tables 4.2.6.8 and 6.1.1.4'
H H 0.0000 0.0000 'International Tables Vol C Tables 4.2.6.8 and 6.1.1.4'
O O 0.0106 0.0060 'International Tables Vol C Tables 4.2.6.8 and 6.1.1.4'
F F 0.0171 0.0103 'International Tables Vol C Tables 4.2.6.8 and 6.1.1.4'
P P 0.1023 0.0942 'International Tables Vol C Tables 4.2.6.8 and 6.1.1.4'
Cl Cl 0.1484 0.1585 'International Tables Vol C Tables 4.2.6.8 and 6.1.1.4'
Sb Sb -0.5866 1.5461 'International Tables Vol C Tables 4.2.6.8 and 6.1.1.4'

loop_
_geom_angle_atom_site_label_1
_geom_angle_atom_site_label_2
_geom_angle_atom_site_label_3
_geom_angle
O41 Sb1 O42 79.78(9)
O41 Sb1 O1 86.74(9)
O42 Sb1 O1 85.56(9)
O41 Sb1 C21 163.88(11)
O42 Sb1 C21 85.24(10)
O1 Sb1 C21 86.19(11)
O41 Sb1 C11 90.65(11)
O42 Sb1 C11 88.07(11)
O1 Sb1 C11 173.45(10)
C21 Sb1 C11 94.80(12)
O41 Sb1 C31 88.62(11)
O42 Sb1 C31 163.94(11)
O1 Sb1 C31 82.70(10)
C21 Sb1 C31 104.81(12)
C11 Sb1 C31 103.25(12)
O1 P1 C51 111.89(16)
O1 P1 C55 111.37(18)
C51 P1 C55 106.6(2)
O1 P1 C53 107.04(17)
C51 P1 C53 107.17(19)
C55 P1 C53 112.7(2)
P1 O1 Sb1 143.33(15)
C16 C11 C12 115.4(3)
C16 C11 Sb1 121.0(2)
C12 C11 Sb1 123.3(2)
F12 C12 C13 116.0(3)
F12 C12 C11 120.7(3)
C13 C12 C11 123.2(3)
F13 C13 C14 120.5(3)
F13 C13 C12 120.5(3)
C14 C13 C12 119.0(3)
F14 C14 C15 119.3(3)
F14 C14 C13 120.8(3)
C15 C14 C13 119.9(3)
F15 C15 C14 119.6(3)
F15 C15 C16 120.6(3)
C14 C15 C16 119.7(3)
F16 C16 C11 121.3(3)
F16 C16 C15 116.0(3)
C11 C16 C15 122.7(3)
C22 C21 C26 116.1(3)
C22 C21 Sb1 119.0(2)
C26 C21 Sb1 124.8(2)
F22 C22 C23 117.8(3)
F22 C22 C21 119.3(3)
C23 C22 C21 122.8(3)
F23 C23 C24 119.9(3)
F23 C23 C22 120.8(3)
C24 C23 C22 119.3(3)
F24 C24 C25 120.2(4)
F24 C24 C23 120.5(4)
C25 C24 C23 119.3(3)
F25 C25 C24 119.2(3)
F25 C25 C26 120.3(3)
C24 C25 C26 120.5(3)
F26 C26 C25 116.5(3)
F26 C26 C21 121.6(3)
C25 C26 C21 121.9(3)
C32 C31 C36 115.0(3)
C32 C31 Sb1 126.0(2)
C36 C31 Sb1 118.7(2)
F32 C32 C33 114.7(3)
F32 C32 C31 123.1(3)
C33 C32 C31 122.2(3)
F33 C33 C34 119.5(3)
F33 C33 C32 119.8(3)
C34 C33 C32 120.7(3)
F34 C34 C33 120.6(3)
F34 C34 C35 120.5(3)
C33 C34 C35 118.9(3)
F35 C35 C34 119.7(3)
F35 C35 C36 120.9(3)
C34 C35 C36 119.4(3)
F36 C36 C35 115.8(3)
F36 C36 C31 120.3(3)
C35 C36 C31 123.8(3)
C41 O41 Sb1 111.25(19)
O41 C41 C46 123.0(3)
O41 C41 C42 116.9(3)
C46 C41 C42 120.1(3)
C42 O42 Sb1 111.47(19)
O42 C42 C43 123.5(3)
O42 C42 C41 116.5(3)
C43 C42 C41 120.0(3)
C42 C43 C44 119.5(3)
C42 C43 Cl43 118.8(3)
C44 C43 Cl43 121.7(3)
C45 C44 C43 120.4(3)
C45 C44 Cl44 120.0(3)
C43 C44 Cl44 119.7(3)
C44 C45 C46 120.1(3)
C44 C45 Cl45 120.4(3)
C46 C45 Cl45 119.5(3)
C41 C46 C45 119.8(3)
C41 C46 Cl46 118.7(3)
C45 C46 Cl46 121.5(3)
C52 C51 P1 115.2(3)
C54 C53 P1 116.2(3)
C56 C55 P1 116.2(4)
O241 Sb2 O242 79.99(10)
O241 Sb2 O2 85.75(10)
O242 Sb2 O2 82.46(9)
O241 Sb2 C221 168.55(11)
O242 Sb2 C221 90.84(11)
O2 Sb2 C221 86.25(11)
O241 Sb2 C231 85.80(11)
O242 Sb2 C231 159.72(11)
O2 Sb2 C231 82.12(11)
C221 Sb2 C231 101.20(12)
O241 Sb2 C211 93.63(11)
O242 Sb2 C211 91.90(11)
O2 Sb2 C211 174.35(11)
C221 Sb2 C211 93.52(12)
C231 Sb2 C211 103.44(12)
O2 P2 C265 120.5(4)
O2 P2 C251 110.8(3)
O2 P2 C263 110.2(4)
C265 P2 C263 110.2(5)
O2 P2 C255 106.5(4)
C251 P2 C255 113.4(5)
O2 P2 C253 111.5(2)
C251 P2 C253 109.5(4)
C255 P2 C253 105.1(4)
O2 P2 C261 103.9(3)
C265 P2 C261 108.5(5)
C263 P2 C261 101.8(5)
P2 O2 Sb2 148.46(16)
C212 C211 C216 114.7(3)
C212 C211 Sb2 122.4(2)
C216 C211 Sb2 122.8(2)
F212 C212 C211 122.4(3)
F212 C212 C213 114.7(3)
C211 C212 C213 122.9(3)
F213 C213 C214 119.5(3)
F213 C213 C212 120.4(3)
C214 C213 C212 120.0(3)
F214 C214 C215 120.9(3)
F214 C214 C213 119.9(3)
C215 C214 C213 119.2(3)
F215 C215 C214 120.3(3)
F215 C215 C216 120.2(3)
C214 C215 C216 119.5(3)
F216 C216 C215 115.6(3)
F216 C216 C211 120.7(3)
C215 C216 C211 123.6(3)
C226 C221 C222 115.9(3)
C226 C221 Sb2 125.7(2)
C222 C221 Sb2 118.5(2)
F222 C222 C223 117.2(3)
F222 C222 C221 119.4(3)
C223 C222 C221 123.4(3)
F223 C223 C222 121.0(3)
F223 C223 C224 119.8(3)
C222 C223 C224 119.1(3)
F224 C224 C225 120.3(3)
F224 C224 C223 120.6(3)
C225 C224 C223 119.1(3)
F225 C225 C226 120.7(3)
F225 C225 C224 119.0(3)
C226 C225 C224 120.4(3)
F226 C226 C225 116.8(3)
F226 C226 C221 121.0(3)
C225 C226 C221 122.1(3)
C232 C231 C236 115.1(3)
C232 C231 Sb2 120.1(2)
C236 C231 Sb2 124.6(2)
F232 C232 C233 116.2(3)
F232 C232 C231 120.6(3)
C233 C232 C231 123.3(3)
F233 C233 C234 120.1(3)
F233 C233 C232 120.3(3)
C234 C233 C232 119.6(3)
F234 C234 C235 120.6(3)
F234 C234 C233 120.2(3)
C235 C234 C233 119.2(3)
F235 C235 C234 119.7(3)
F235 C235 C236 120.1(3)
C234 C235 C236 120.2(3)
F236 C236 C235 115.8(3)
F236 C236 C231 121.5(3)
C235 C236 C231 122.7(3)
C241 O241 Sb2 111.7(2)
O241 C241 C246 122.4(3)
O241 C241 C242 116.6(3)
C246 C241 C242 120.9(3)
C242 O242 Sb2 111.3(2)
O242 C242 C243 124.0(3)
O242 C242 C241 117.1(3)
C243 C242 C241 118.9(3)
C242 C243 C244 120.2(4)
C242 C243 Cl23 118.4(3)
C244 C243 Cl23 121.4(3)
C245 C244 C243 120.6(3)
C245 C244 Cl24 120.2(3)
C243 C244 Cl24 119.2(3)
C244 C245 C246 119.8(3)
C244 C245 Cl25 120.6(3)
C246 C245 Cl25 119.6(3)
C241 C246 C245 119.5(4)
C241 C246 Cl26 118.7(3)
C245 C246 Cl26 121.8(3)
C252 C251 P2 112.7(9)
C254 C253 P2 112.2(15)
C256 C255 P2 121.3(9)
C262 C261 P2 112.3(13)
C264 C263 P2 105(2)
C266 C265 P2 119.2(8)
Cl1S C1S Cl2S 111.8(12)

loop_
_geom_bond_atom_site_label_1
_geom_bond_atom_site_label_2
_geom_bond_distance
Sb1 O41 2.032(2)
Sb1 O42 2.041(2)
Sb1 O1 2.107(2)
Sb1 C21 2.144(3)
Sb1 C11 2.181(3)
Sb1 C31 2.185(3)
P1 O1 1.524(2)
P1 C51 1.788(4)
P1 C55 1.793(4)
P1 C53 1.806(4)
C11 C16 1.381(4)
C11 C12 1.389(4)
F12 C12 1.337(4)
C12 C13 1.383(5)
F13 C13 1.337(4)
C13 C14 1.375(5)
F14 C14 1.338(4)
C14 C15 1.368(5)
F15 C15 1.341(4)
C15 C16 1.385(5)
F16 C16 1.340(4)
C21 C22 1.387(5)
C21 C26 1.387(4)
F22 C22 1.340(4)
C22 C23 1.380(5)
F23 C23 1.336(4)
C23 C24 1.376(5)
F24 C24 1.332(4)
C24 C25 1.375(6)
F25 C25 1.340(4)
C25 C26 1.376(5)
F26 C26 1.336(4)
C31 C32 1.391(4)
C31 C36 1.392(5)
F32 C32 1.336(4)
C32 C33 1.387(5)
F33 C33 1.341(4)
C33 C34 1.376(5)
F34 C34 1.328(4)
C34 C35 1.377(5)
F35 C35 1.332(4)
C35 C36 1.378(5)
F36 C36 1.337(4)
O41 C41 1.344(4)
C41 C46 1.381(5)
C41 C42 1.408(4)
O42 C42 1.337(4)
C42 C43 1.381(5)
Cl43 C43 1.714(4)
C43 C44 1.401(5)
Cl44 C44 1.724(4)
C44 C45 1.386(5)
Cl45 C45 1.724(4)
C45 C46 1.394(5)
Cl46 C46 1.715(3)
C51 C52 1.532(5)
C53 C54 1.512(6)
C55 C56 1.518(6)
Sb2 O241 2.027(2)
Sb2 O242 2.035(2)
Sb2 O2 2.113(2)
Sb2 C221 2.143(3)
Sb2 C231 2.162(3)
Sb2 C211 2.203(3)
P2 O2 1.510(2)
P2 C265 1.683(10)
P2 C251 1.686(7)
P2 C263 1.835(10)
P2 C255 1.836(9)
P2 C253 1.844(7)
P2 C261 1.900(9)
C211 C212 1.384(5)
C211 C216 1.389(4)
F212 C212 1.343(4)
C212 C213 1.385(5)
F213 C213 1.343(4)
C213 C214 1.376(5)
F214 C214 1.336(4)
C214 C215 1.368(5)
F215 C215 1.332(4)
C215 C216 1.382(5)
F216 C216 1.333(4)
C221 C226 1.381(4)
C221 C222 1.386(4)
F222 C222 1.348(4)
C222 C223 1.373(5)
F223 C223 1.332(4)
C223 C224 1.382(5)
F224 C224 1.328(4)
C224 C225 1.379(5)
F225 C225 1.344(4)
C225 C226 1.378(5)
F226 C226 1.346(4)
C231 C232 1.385(5)
C231 C236 1.389(5)
F232 C232 1.351(4)
C232 C233 1.374(5)
F233 C233 1.342(4)
C233 C234 1.372(5)
F234 C234 1.336(4)
C234 C235 1.371(5)
F235 C235 1.341(4)
C235 C236 1.374(5)
F236 C236 1.342(4)
O241 C241 1.337(4)
C241 C246 1.382(5)
C241 C242 1.406(5)
O242 C242 1.330(4)
C242 C243 1.386(5)
C243 C244 1.393(5)
C243 Cl23 1.730(4)
C244 C245 1.384(6)
C244 Cl24 1.735(4)
C245 C246 1.398(5)
C245 Cl25 1.716(4)
C246 Cl26 1.718(4)
C251 C252 1.630(19)
C253 C254 1.59(3)
C255 C256 1.428(14)
C261 C262 1.47(3)
C263 C264 1.50(4)
C265 C266 1.449(15)
C1S Cl1S 1.70(3)
C1S Cl2S 1.85(3)
